data_4031425
loop_
_publ_author_name
'Cook, N.'
'Smart, L.E.'
'Woodward, P.'

_publ_section_title
;
 Crystal structure of dodecacarbonyldi-iodotriosmium
;
_journal_name_full
;
Journal of the Chemical Society. Dalton Transactions, Inorganic Chemistry 
(1972-)
;
_journal_page_first 1744
_journal_page_last 1746
_journal_volume 1977
_journal_year 1977
_chemical_formula_sum 'C12 I2 O12 Os3'
_chemical_name_systematic '(Os3 (C O)12 I2)'
_space_group_IT_number 14
_symmetry_space_group_name_Hall '-P 2yn'
_symmetry_space_group_name_H-M 'P 1 21/n 1'
_cell_angle_alpha 90
_cell_angle_beta 100.07
_cell_angle_gamma 90
_cell_formula_units_Z 2
_cell_length_a 10.329
_cell_length_b 11.579
_cell_length_c 9.334
_cell_volume 1099.144
_citation_journal_id_ASTM JCDTBI
_cod_data_source_file Cook_JCDTBI_1977_138.cif
_cod_data_source_block C12I2O12Os3
_cod_original_sg_symbol_Hall '-P 2ybc (x-z,y,z)'
_cod_database_code 4031425

loop_
_symmetry_equiv_pos_as_xyz
x,y,z
-x+1/2,y+1/2,-z+1/2
-x,-y,-z
x-1/2,-y-1/2,z-1/2

loop_
_atom_site_label
_atom_site_type_symbol
_atom_site_fract_x
_atom_site_fract_y
_atom_site_fract_z
_atom_site_occupancy
_atom_site_U_iso_or_equiv
C4 C+2 0.713 0.705 0.655 1 0.0
O5 O-2 0.631 0.455 0.817 1 0.0
Os2 Os 0.7219 0.64779 0.46026 1 0.0
Os1 Os 0.5 0.5 0.5 1 0.0
C5 C+2 0.576 0.468 0.704 1 0.0
O1 O-2 0.895 0.445 0.587 1 0.0
O4 O-2 0.691 0.739 0.763 1 0.0
O6 O-2 0.645 0.29 0.399 1 0.0
O2 O-2 0.685 0.565 0.138 1 0.0
C3 C+2 0.87 0.746 0.44 1 0.0
C1 C+2 0.83 0.521 0.539 1 0.0
C6 C+2 0.59 0.365 0.437 1 0.0
I1 I-1 0.56145 0.82809 0.34449 1 0.0
O3 O-2 0.957 0.802 0.431 1 0.0
C2 C+2 0.704 0.591 0.259 1 0.0
